data_4343728
loop_
_publ_author_name
'Weakley, T.J.R.'
'Finke, R.G.'

_publ_section_title
;
 Single-crystal X-ray structures of the polyoxotungstate salts K8.3 Na1.7
 (Cu4 (H2 O)2 (P W9 O34)2) * 24(H2 O) and Na14 Cu (Cu4 (H2 O)2(P2 W15
 O56)2) * 53(H2 O)
;
_journal_name_full 'Inorganic Chemistry'
_journal_page_first 1235
_journal_page_last 1241
_journal_volume 29
_journal_year 1990
_chemical_formula_sum 'Cu5 Na8 O150 P4 W30'
_chemical_name_systematic 'Na14 Cu (Cu4 (H2 O)2 (P2 W15 O56)2) (H2 O)53'
_space_group_IT_number 2
_symmetry_space_group_name_Hall '-P 1'
_symmetry_space_group_name_H-M 'P -1'
_cell_angle_alpha 104.84
_cell_angle_beta 114.49
_cell_angle_gamma 82.61
_cell_formula_units_Z 1
_cell_length_a 13.399
_cell_length_b 25.017
_cell_length_c 13.339
_cell_volume 3932.002
_citation_journal_id_ASTM INOCAJ
_cod_data_source_file Weakley_INOCAJ_1990_1441.cif
_cod_data_source_block Cu5Na8O150P4W30
_cod_database_code 4343728

loop_
_symmetry_equiv_pos_as_xyz
x,y,z
-x,-y,-z

loop_
_atom_site_label
_atom_site_type_symbol
_atom_site_fract_x
_atom_site_fract_y
_atom_site_fract_z
_atom_site_occupancy
_atom_site_U_iso_or_equiv
Cu1 Cu+2 -0.0862 0.4769 0.6442 1 0.0
O11 O-2 0.3454 0.1851 0.3382 1 0.0
O62 O-2 0.5447 0.2198 -0.0036 1 0.0
O49 O-2 0.7974 0.3276 0.3732 1 0.0
O23 O-2 -0.0471 0.2029 0.0862 1 0.0
O29 O-2 0.844 0.2729 0.1938 1 0.0
W11 W+6 0.0046 0.3891 0.2083 1 0.0
W7 W+6 0.3899 0.2582 0.6436 1 0.0
O43 O-2 0.0073 0.3574 0.557 1 0.0
W6 W+6 0.358 0.2666 0.3861 1 0.0
O24 O-2 0.8664 0.1982 0.316 1 0.0
O1 O-2 -0.0153 0.0234 0.249 1 0.0
P2 P+5 0.0384 0.3863 0.4863 1 0.0
O59 O-2 0.6786 0.0957 0.4356 1 0.0
Na1 Na+1 0.1754 0.4261 0.0719 1 0.0
O34 O-2 0.8819 0.2594 0.5177 1 0.0
O50 O-2 0.0029 0.448 0.5112 1 0.0
O66 O-2 0.829 0.3913 0.8543 1 0.0
O54 O-2 0.8184 0.4122 0.5585 1 0.0
O37 O-2 0.3577 0.442 0.4073 1 0.0
O6 O-2 0.1772 0.0676 0.4331 1 0.0
O10 O-2 0.1611 0.1658 0.1757 1 0.0
O35 O-2 0.659 0.3442 0.1639 1 0.0
O60 O-2 0.271 0.3478 0.1471 1 0.0
O33 O-2 0.0942 0.2835 0.7032 1 0.0
O38 O-2 0.4052 0.4288 0.8353 1 0.0
Na4 Na+1 0.5686 0.301 -0.0328 1 0.0
O75 O-2 0.7235 0.2559 0.6706 1 0.0
O55 O-2 0.2106 0.4693 0.6964 1 0.0
O42 O-2 0.162 0.3831 0.5216 1 0.0
O44 O-2 0.8538 0.3687 0.1534 1 0.0
O40 O-2 0.6996 0.3259 0.5264 1 0.0
O70 O-2 0.7279 0.4776 0.0604 1 0.0
O28 O-2 0.0185 0.1805 0.6166 1 0.0
W8 W+6 0.1592 0.2148 0.6846 1 0.0
O25 O-2 0.2307 0.2651 0.2538 1 0.0
O14 O-2 0.0555 0.2377 0.2979 1 0.0
O64 O-2 0.0901 0.4939 -0.03 1 0.0
O39 O-2 0.1064 0.3672 0.8893 1 0.0
P1 P+5 0.137 0.2206 0.4162 1 0.0
O65 O-2 0.6029 0.3818 0.9303 1 0.0
O71 O-2 0.4478 0.5328 0.797 1 0.0
O68 O-2 0.3672 0.3202 -0.065 1 0.0
O32 O-2 0.3574 0.3327 0.664 1 0.0
Na3 Na+1 0.6783 0.327 0.8017 1 0.0
O41 O-2 -0.0206 0.3649 0.3517 1 0.0
W14 W+6 0.0685 0.3647 0.7495 1 0.0
O56 O-2 -0.0069 0.4587 0.2836 1 0.0
O15 O-2 0.2399 0.2557 0.4727 1 0.0
O73 O-2 0.6324 0.2336 0.2612 1 0.0
O12 O-2 0.3768 0.1779 0.5808 1 0.0
W10 W+6 0.7963 0.3541 0.2545 1 0.0
W2 W+6 0.2623 0.1226 0.2639 1 0.0
W13 W+6 0.2928 0.4085 0.7028 1 0.0
O20 O-2 0.5132 0.256 0.7621 1 0.0
O67 O-2 0.3389 0.4329 0.0454 1 0.0
Na2 Na+1 0.2369 0.2793 -0.0186 1 0.0
O52 O-2 0.7944 0.425 0.3231 1 0.0
O57 O-2 0.8005 0.4952 0.7686 1 0.0
O36 O-2 0.0115 0.3985 0.0913 1 0.0
O17 O-2 0.7624 0.169 0.0871 1 0.0
O19 O-2 0.4559 0.2719 0.3395 1 0.0
O4 O-2 0.1717 0.1566 0.3902 1 0.0
W1 W+6 0.0492 0.0849 0.305 1 0.0
Cu2 Cu+2 0.8891 0.4873 0.4013 1 0.0
O63 O-2 0.5564 0.4776 0.6536 1 0.0
O9 O-2 -0.0124 0.1221 0.4118 1 0.0
O31 O-2 0.335 0.339 0.4379 1 0.0
W9 W+6 -0.0838 0.1885 0.4682 1 0.0
O22 O-2 0.809 0.156 0.4573 1 0.0
O3 O-2 0.3847 0.0679 0.6028 1 0.0
W4 W+6 0.8814 0.2015 0.1852 1 0.0
O74 O-2 0.76 0.2816 0.956 1 0.0
O46 O-2 0.3515 0.4261 0.6064 1 0.0
W12 W+6 0.2664 0.4175 0.4465 1 0.0
O47 O-2 0.2085 0.3726 0.7464 1 0.0
O27 O-2 0.2859 0.2483 0.6973 1 0.0
O72 O-2 0.3706 0.2126 0.0766 1 0.0
O45 O-2 0.157 0.387 0.3004 1 0.0
O5 O-2 0.1478 0.0737 0.2274 1 0.0
O8 O-2 -0.0353 0.1304 0.2078 1 0.0
O48 O-2 -0.0829 0.3418 0.686 1 0.0
O30 O-2 0.0268 0.3062 0.1598 1 0.0
O21 O-2 0.2042 0.2016 0.8157 1 0.0
W5 W+6 0.0904 0.2379 0.1438 1 0.0
Cu3 Cu+2 0.5 0.5 0.5 1 0.0
O2 O-2 0.3277 0.0854 0.1813 1 0.0
O13 O-2 0.2204 0.1502 0.6148 1 0.0
O16 O-2 0.0812 0.2232 0.4949 1 0.0
W3 W+6 0.2973 0.1125 0.5262 1 0.0
O7 O-2 0.34 0.0963 0.4013 1 0.0
O58 O-2 0.5095 0.3552 0.2668 1 0.0
O26 O-2 0.449 0.2588 0.5317 1 0.0
O69 O-2 0.5662 0.3668 0.6416 1 0.0
O18 O-2 0.102 0.2316 0.0203 1 0.0
O53 O-2 0.1864 0.4791 0.4665 1 0.0
O61 O-2 0.5965 0.443 0.4504 1 0.0
W15 W+6 0.8274 0.3399 0.5322 1 0.0
O51 O-2 0.0196 0.4343 0.7389 1 0.0
